data_7027741
loop_
_publ_author_name
'Batsanov, Andrei S.'
'Begley, Michael J.'
'George, Michael W.'
'Hubberstey, Peter'
'Munakata, Meguma'
'Russell, Claire E.'
'Walton, Paul H.'

_publ_section_title
;
 The role of hydrogen-bonding interactions in stabilising trigonal planar
 copper(I) in Cu(BF4)--pyridazine--nitrile systems&#x200A;&#x2020;
;
_journal_issue 23
_journal_name_full 'Journal of the Chemical Society, Dalton Transactions'
_journal_page_first 4251
_journal_paper_doi 10.1039/a906192d
_journal_year 1999
_chemical_formula_moiety 'C26 H22 Cu2 N8 2+,(B F4 1-)2'
_chemical_formula_sum 'C26 H22 B2 Cu2 F8 N8'
_chemical_formula_weight 747.22
_chemical_name_systematic
; 
 bis(benzonitrile)-tris(\m-pyridiazine)dicopper(I) 
 tetrafluoroborate 
;
_space_group_IT_number 2
_symmetry_cell_setting triclinic
_symmetry_space_group_name_Hall '-P 1'
_symmetry_space_group_name_H-M 'P -1'
_atom_sites_solution_hydrogens geom
_atom_sites_solution_primary direct
_atom_sites_solution_secondary difmap
_audit_creation_method SHELXL
_cell_angle_alpha 92.45(1)
_cell_angle_beta 91.86(1)
_cell_angle_gamma 90.07(1)
_cell_formula_units_Z 4
_cell_length_a 12.9323(12)
_cell_length_b 13.1382(12)
_cell_length_c 18.800(2)
_cell_measurement_reflns_used 25
_cell_measurement_temperature 293(2)
_cell_measurement_theta_max 14
_cell_measurement_theta_min 7
_cell_volume 3189.6(5)
_computing_cell_refinement XSCAN
_computing_data_collection XSCAN
_computing_data_reduction XSCAN
_computing_structure_refinement 'SHELXL-93 (Sheldrick, 1993)'
_computing_structure_solution 'SHELXS-86 (Sheldrick, 1990)'
_diffrn_ambient_temperature 293(2)
_diffrn_measurement_device 'Siemens P4 4-circle diffractometer'
_diffrn_measurement_method '2\q/\w scans'
_diffrn_radiation_monochromator graphite
_diffrn_radiation_source 'fine-focus sealed tube'
_diffrn_radiation_type MoK\a
_diffrn_radiation_wavelength 0.71073
_diffrn_reflns_av_R_equivalents 0.0169
_diffrn_reflns_av_sigmaI/netI 0.0518
_diffrn_reflns_limit_h_max 13
_diffrn_reflns_limit_h_min -1
_diffrn_reflns_limit_k_max 14
_diffrn_reflns_limit_k_min -14
_diffrn_reflns_limit_l_max 20
_diffrn_reflns_limit_l_min -20
_diffrn_reflns_number 9647
_diffrn_reflns_theta_max 22.50
_diffrn_reflns_theta_min 2.17
_diffrn_standards_decay_% 0
_diffrn_standards_interval_count 100
_diffrn_standards_number 3
_exptl_absorpt_coefficient_mu 1.411
_exptl_absorpt_correction_T_max 0.363
_exptl_absorpt_correction_T_min 0.338
_exptl_absorpt_correction_type Semi-empirical
_exptl_crystal_colour Yellow
_exptl_crystal_density_diffrn 1.556
_exptl_crystal_description Prism
_exptl_crystal_F_000 1496
_exptl_crystal_size_max 0.65
_exptl_crystal_size_mid 0.30
_exptl_crystal_size_min 0.26
_refine_diff_density_max 0.800
_refine_diff_density_min -0.400
_refine_diff_density_rms 0.061
_refine_ls_extinction_method none
_refine_ls_goodness_of_fit_all 1.034
_refine_ls_goodness_of_fit_obs 1.123
_refine_ls_hydrogen_treatment noref
_refine_ls_matrix_type full
_refine_ls_number_parameters 829
_refine_ls_number_reflns 8310
_refine_ls_number_restraints 0
_refine_ls_restrained_S_all 1.034
_refine_ls_restrained_S_obs 1.123
_refine_ls_R_factor_all 0.1165
_refine_ls_R_factor_obs 0.0619
_refine_ls_shift/esd_max 0.252
_refine_ls_shift/esd_mean 0.008
_refine_ls_structure_factor_coef Fsqd
_refine_ls_weighting_details 'w=1/[\s^2^(Fo^2^)+(0.0672P)^2^+7.1272P] where P=(Fo^2^+2Fc^2^)/3'
_refine_ls_weighting_scheme calc
_refine_ls_wR_factor_all 0.1735
_refine_ls_wR_factor_obs 0.1393
_reflns_number_observed 4875
_reflns_number_total 8311
_reflns_observed_criterion >2sigma(I)
_cod_data_source_file 906192dsup1.cif
_cod_data_source_block ph
_cod_depositor_comments
;
 Removing the '_units' data item from the '_exptl_crystal' loop since
 the '_exptl_crystal_face_perp_dist' data item is measured in millimeters
 by default.

 Antanas Vaitkus,
 2017-03-07

The following automatic conversions were performed:

'_symmetry_cell_setting' value 'Triclinic' changed to 'triclinic'
according to /home/saulius/struct/CIF-dictionaries/cif_core.dic
dictionary named 'cif_core.dic' version 2.4.2 from 2011-04-26.

Automatic conversion script
Id: cif_fix_values 1891 2012-01-12 08:04:46Z andrius 

The following automatic conversions were performed:

'_refine_ls_weighting_scheme' value 'calc
w=1/[\s^2^(Fo^2^)+(0.0672P)^2^+7.1272P] where P=(Fo^2^+2Fc^2^)/3' was
changed to 'calc'. New tag '_refine_ls_weighting_details' was
created. The value of the new tag was set to
'w=1/[\s^2^(Fo^2^)+(0.0672P)^2^+7.1272P] where P=(Fo^2^+2Fc^2^)/3'.

Automatic conversion script
Id: cif_fix_values 3143 2015-03-26 13:38:13Z robertas 
;
_cod_original_cell_volume 3189.6(6)
_cod_original_sg_symbol_H-M P-1
_cod_database_code 7027741

loop_
_symmetry_equiv_pos_as_xyz
'x, y, z'
'-x, -y, -z'

loop_
_atom_site_aniso_label
_atom_site_aniso_U_11
_atom_site_aniso_U_22
_atom_site_aniso_U_33
_atom_site_aniso_U_23
_atom_site_aniso_U_13
_atom_site_aniso_U_12
Cu1A 0.0560(6) 0.0761(7) 0.1006(9) -0.0028(6) 0.0074(6) 0.0096(5)
Cu2A 0.0543(6) 0.0847(7) 0.1068(9) 0.0013(6) 0.0130(6) 0.0086(5)
N1A 0.060(5) 0.085(5) 0.107(6) -0.004(4) 0.011(4) 0.010(4)
C1A 0.062(6) 0.080(6) 0.077(6) -0.005(5) 0.011(5) 0.002(5)
C11A 0.051(5) 0.083(6) 0.079(7) 0.011(5) 0.012(5) 0.006(4)
C12A 0.058(6) 0.144(9) 0.077(7) -0.005(6) -0.002(5) 0.014(6)
C13A 0.064(7) 0.151(10) 0.109(9) -0.007(7) 0.010(6) 0.034(6)
C14A 0.054(6) 0.153(10) 0.125(10) 0.038(9) 0.006(7) 0.018(6)
C15A 0.076(8) 0.164(11) 0.096(9) 0.032(8) -0.013(7) 0.015(7)
C16A 0.087(7) 0.109(7) 0.066(7) 0.001(5) 0.017(6) 0.012(6)
N2A 0.065(5) 0.103(6) 0.120(7) 0.007(5) 0.010(5) 0.016(5)
C2A 0.062(6) 0.091(7) 0.095(7) -0.003(5) -0.001(5) 0.015(5)
C21A 0.051(5) 0.081(6) 0.076(6) -0.006(5) -0.001(5) 0.012(4)
C22A 0.074(7) 0.089(7) 0.088(7) 0.001(5) 0.001(6) 0.002(5)
C23A 0.090(8) 0.105(8) 0.104(9) -0.004(6) 0.034(7) -0.020(7)
C24A 0.064(7) 0.129(10) 0.132(11) -0.015(8) 0.012(8) 0.008(7)
C25A 0.066(8) 0.145(11) 0.150(12) 0.007(9) -0.027(8) 0.018(7)
C26A 0.063(6) 0.129(9) 0.099(8) 0.020(6) -0.004(6) 0.006(6)
N31A 0.064(5) 0.062(4) 0.080(5) -0.005(4) 0.006(4) -0.005(4)
N32A 0.054(4) 0.071(4) 0.088(5) 0.005(4) 0.003(4) 0.001(4)
C33A 0.054(6) 0.093(7) 0.093(7) 0.024(6) -0.014(5) -0.001(5)
C34A 0.090(8) 0.083(7) 0.092(7) 0.001(6) -0.018(6) -0.018(6)
C35A 0.094(8) 0.079(6) 0.102(8) -0.012(5) -0.003(6) -0.008(6)
C36A 0.078(6) 0.076(6) 0.084(7) -0.004(5) 0.009(5) 0.002(5)
N41A 0.051(4) 0.067(4) 0.085(5) -0.004(4) 0.008(4) 0.002(4)
N42A 0.055(4) 0.062(4) 0.081(5) -0.004(4) 0.002(3) 0.005(3)
C43A 0.059(5) 0.070(6) 0.089(7) -0.002(5) -0.004(5) 0.005(5)
C44A 0.075(7) 0.071(6) 0.099(7) 0.014(5) -0.001(6) -0.001(5)
C45A 0.065(6) 0.083(7) 0.098(7) 0.006(5) 0.011(5) -0.017(5)
C46A 0.061(6) 0.077(6) 0.089(7) -0.007(5) 0.014(5) -0.001(5)
N51A 0.060(5) 0.081(5) 0.085(6) 0.000(4) 0.008(4) 0.004(4)
N52A 0.064(5) 0.087(5) 0.087(6) -0.007(4) 0.018(4) 0.007(4)
C53A 0.072(7) 0.114(8) 0.108(9) -0.017(7) 0.019(7) 0.009(6)
C54A 0.106(10) 0.175(12) 0.087(9) -0.009(8) 0.012(8) 0.005(9)
C55A 0.097(9) 0.161(11) 0.092(9) 0.011(8) -0.002(7) 0.016(8)
C56A 0.070(7) 0.119(8) 0.098(8) -0.003(7) 0.017(7) 0.011(6)
Cu1B 0.0781(7) 0.0588(6) 0.0980(9) 0.0075(5) -0.0032(6) -0.0152(5)
Cu2B 0.0811(8) 0.0561(6) 0.0906(8) 0.0026(5) -0.0003(6) -0.0143(5)
N1B 0.081(5) 0.065(5) 0.112(6) 0.005(4) 0.001(4) -0.018(4)
C1B 0.078(6) 0.067(6) 0.095(7) 0.001(5) 0.004(5) 0.000(5)
C11B 0.086(6) 0.048(5) 0.088(7) 0.005(5) 0.021(5) -0.011(5)
C12B 0.132(9) 0.067(6) 0.109(8) 0.006(6) 0.016(7) -0.023(6)
C13B 0.147(11) 0.079(7) 0.122(10) -0.010(7) 0.020(8) -0.035(7)
C14B 0.188(14) 0.067(7) 0.120(11) 0.009(7) 0.059(10) -0.011(8)
C15B 0.223(16) 0.093(9) 0.105(10) 0.037(7) 0.022(10) -0.006(9)
C16B 0.145(10) 0.087(8) 0.118(9) 0.028(7) -0.010(8) -0.007(7)
N2B 0.098(6) 0.061(5) 0.112(6) 0.006(4) -0.001(5) -0.013(4)
C2B 0.078(6) 0.068(6) 0.083(7) 0.012(5) 0.003(5) -0.013(5)
C21B 0.097(7) 0.056(5) 0.079(7) 0.011(5) -0.003(5) -0.010(5)
C22B 0.188(13) 0.081(8) 0.091(8) 0.010(6) -0.024(8) -0.029(7)
C23B 0.212(15) 0.084(9) 0.111(10) -0.009(7) -0.064(10) -0.022(9)
C24B 0.172(13) 0.055(7) 0.195(16) 0.009(9) -0.027(12) -0.017(7)
C25B 0.518(39) 0.067(10) 0.195(19) 0.028(10) 0.089(22) -0.016(15)
C26B 0.394(25) 0.062(7) 0.100(9) 0.020(7) 0.034(12) -0.002(10)
N31B 0.071(5) 0.059(4) 0.075(5) 0.002(4) -0.003(4) -0.009(4)
N32B 0.068(5) 0.053(4) 0.081(5) 0.007(3) -0.008(4) -0.011(3)
C33B 0.076(6) 0.068(6) 0.081(6) 0.010(5) -0.006(5) -0.006(5)
C34B 0.073(6) 0.095(7) 0.096(7) 0.010(6) 0.003(5) -0.001(6)
C35B 0.076(7) 0.087(7) 0.086(7) -0.005(5) 0.003(5) 0.017(5)
C36B 0.084(7) 0.065(6) 0.082(6) -0.006(5) -0.011(5) -0.001(5)
N41B 0.068(5) 0.053(4) 0.087(5) 0.000(3) -0.001(4) -0.009(3)
N42B 0.070(5) 0.061(4) 0.078(5) 0.004(4) 0.004(4) -0.006(4)
C43B 0.083(7) 0.060(5) 0.100(7) 0.012(5) 0.006(6) 0.002(5)
C44B 0.092(8) 0.079(7) 0.114(8) 0.008(6) -0.008(6) 0.011(6)
C45B 0.069(6) 0.083(7) 0.123(9) -0.003(6) -0.010(6) 0.011(6)
C46B 0.078(7) 0.061(6) 0.113(8) -0.008(5) 0.002(6) -0.004(5)
N51B 0.098(6) 0.060(4) 0.080(5) 0.004(4) 0.010(4) -0.013(4)
N52B 0.105(6) 0.065(5) 0.072(5) 0.002(4) -0.007(4) -0.009(4)
C53B 0.134(9) 0.083(7) 0.086(8) -0.001(6) -0.012(7) -0.017(6)
C54B 0.247(17) 0.119(10) 0.071(8) 0.004(7) -0.022(9) -0.032(11)
C55B 0.213(15) 0.114(10) 0.081(9) 0.013(7) -0.014(9) -0.025(10)
C56B 0.146(10) 0.070(6) 0.091(8) 0.024(6) 0.005(7) -0.015(6)
B1 0.089(9) 0.072(7) 0.096(10) 0.018(7) -0.010(7) -0.019(7)
F11 0.483(20) 0.244(11) 0.095(6) -0.017(6) 0.032(9) -0.188(12)
F12 0.101(5) 0.200(8) 0.244(9) 0.068(7) -0.014(6) -0.051(5)
F13 0.195(7) 0.137(5) 0.126(5) 0.039(4) -0.036(5) -0.076(5)
F14 0.208(10) 0.237(11) 0.444(20) 0.149(12) 0.149(12) 0.126(9)
B2 0.078(9) 0.123(12) 0.121(12) 0.030(10) 0.005(9) 0.027(9)
F21 0.206(10) 0.226(10) 0.209(10) -0.043(8) 0.019(8) -0.019(8)
F22 0.144(7) 0.452(17) 0.166(8) 0.132(10) 0.003(6) 0.108(9)
F23 0.099(5) 0.252(9) 0.206(8) 0.100(7) 0.062(5) 0.062(5)
F24 0.151(7) 0.108(6) 0.373(14) 0.021(7) 0.126(8) 0.025(5)
B3 0.111(11) 0.079(9) 0.104(11) 0.004(8) -0.003(9) 0.014(8)
F31 0.394(15) 0.205(8) 0.116(6) 0.048(6) 0.095(8) 0.165(9)
F32 0.142(5) 0.069(4) 0.203(7) 0.005(4) 0.014(5) 0.010(4)
F33 0.130(5) 0.162(6) 0.120(5) -0.004(4) 0.007(4) 0.037(5)
F34 0.192(8) 0.149(7) 0.264(11) 0.077(7) -0.067(7) -0.076(6)
B4 0.115(12) 0.080(9) 0.153(15) 0.006(9) 0.034(11) -0.019(9)
F41 0.208(8) 0.161(7) 0.180(7) -0.028(5) 0.069(6) -0.092(6)
F42 0.183(8) 0.116(5) 0.291(11) -0.081(6) 0.096(7) -0.054(5)
F43 0.081(5) 0.141(6) 0.340(12) -0.101(7) 0.008(6) -0.014(4)
F44 0.287(14) 0.378(18) 0.180(10) 0.109(11) -0.009(9) 0.105(12)

loop_
_atom_site_label
_atom_site_type_symbol
_atom_site_fract_x
_atom_site_fract_y
_atom_site_fract_z
_atom_site_U_iso_or_equiv
_atom_site_thermal_displace_type
_atom_site_occupancy
_atom_site_calc_flag
_atom_site_refinement_flags
Cu1A Cu 0.35870(8) 0.21251(8) 0.40475(6) 0.0776(4) Uani 1 d .
Cu2A Cu 0.14268(8) 0.30999(8) 0.41121(6) 0.0818(4) Uani 1 d .
N1A N 0.4922(6) 0.1469(6) 0.4089(4) 0.084(2) Uani 1 d .
C1A C 0.5698(7) 0.1078(7) 0.4156(5) 0.073(2) Uani 1 d .
C11A C 0.6693(6) 0.0597(6) 0.4251(5) 0.071(2) Uani 1 d .
C12A C 0.7129(7) 0.0091(8) 0.3684(5) 0.093(3) Uani 1 d .
H12A H 0.6789(7) 0.0064(8) 0.3240(5) 0.112 Uiso 1 d R
C13A C 0.8103(8) -0.0337(9) 0.3772(6) 0.108(3) Uani 1 d .
H13A H 0.8402(8) -0.0669(9) 0.3384(6) 0.129 Uiso 1 d R
C14A C 0.8604(8) -0.0290(9) 0.4406(7) 0.110(4) Uani 1 d .
H14A H 0.9241(8) -0.0606(9) 0.4469(7) 0.132 Uiso 1 d R
C15A C 0.8180(8) 0.0211(9) 0.4974(6) 0.112(4) Uani 1 d .
H15A H 0.8541(8) 0.0274(9) 0.5410(6) 0.134 Uiso 1 d R
C16A C 0.7211(8) 0.0635(7) 0.4909(5) 0.087(3) Uani 1 d .
H16A H 0.6912(8) 0.0939(7) 0.5307(5) 0.104 Uiso 1 d R
N2A N 0.0017(6) 0.3504(6) 0.4247(4) 0.096(2) Uani 1 d .
C2A C -0.0824(8) 0.3630(7) 0.4389(5) 0.083(3) Uani 1 d .
C21A C -0.1886(6) 0.3753(6) 0.4568(5) 0.070(2) Uani 1 d .
C22A C -0.2288(7) 0.3305(7) 0.5141(5) 0.084(3) Uani 1 d .
H22A H -0.1859(7) 0.2937(7) 0.5442(5) 0.101 Uiso 1 d R
C23A C -0.3325(9) 0.3429(8) 0.5294(6) 0.099(3) Uani 1 d .
H23A H -0.3621(9) 0.3094(8) 0.5663(6) 0.119 Uiso 1 d R
C24A C -0.3930(8) 0.3996(10) 0.4866(8) 0.109(4) Uani 1 d .
H24A H -0.4622(8) 0.4095(10) 0.4970(8) 0.130 Uiso 1 d R
C25A C -0.3545(9) 0.4435(10) 0.4297(8) 0.121(4) Uani 1 d .
H25A H -0.3990(9) 0.4833(10) 0.4028(8) 0.145 Uiso 1 d R
C26A C -0.2519(7) 0.4322(8) 0.4138(5) 0.097(3) Uani 1 d .
H26A H -0.2264(7) 0.4626(8) 0.3741(5) 0.116 Uiso 1 d R
N31A N 0.2413(5) 0.1280(5) 0.3550(4) 0.069(2) Uani 1 d .
N32A N 0.1457(5) 0.1689(5) 0.3592(4) 0.071(2) Uani 1 d .
C33A C 0.0665(7) 0.1154(7) 0.3312(5) 0.080(3) Uani 1 d .
H33A H 0.0007(7) 0.1435(7) 0.3338(5) 0.096 Uiso 1 d R
C34A C 0.0754(8) 0.0212(8) 0.2988(5) 0.089(3) Uani 1 d .
H34A H 0.0176(8) -0.0124(8) 0.2784(5) 0.107 Uiso 1 d R
C35A C 0.1711(8) -0.0213(7) 0.2946(5) 0.092(3) Uani 1 d .
H35A H 0.1811(8) -0.0863(7) 0.2744(5) 0.110 Uiso 1 d R
C36A C 0.2515(7) 0.0371(7) 0.3240(5) 0.079(2) Uani 1 d .
H36A H 0.3177(7) 0.0099(7) 0.3211(5) 0.095 Uiso 1 d R
N41A N 0.3424(5) 0.3492(5) 0.3552(4) 0.068(2) Uani 1 d .
N42A N 0.2493(5) 0.3943(5) 0.3636(3) 0.066(2) Uani 1 d .
C43A C 0.2348(6) 0.4864(6) 0.3385(5) 0.073(2) Uani 1 d .
H43A H 0.1720(6) 0.5188(6) 0.3459(5) 0.087 Uiso 1 d R
C44A C 0.3111(7) 0.5392(7) 0.3038(5) 0.081(3) Uani 1 d .
H44A H 0.2987(7) 0.6030(7) 0.2858(5) 0.098 Uiso 1 d R
C45A C 0.4028(7) 0.4925(7) 0.2958(5) 0.082(3) Uani 1 d .
H45A H 0.4568(7) 0.5241(7) 0.2737(5) 0.098 Uiso 1 d R
C46A C 0.4150(7) 0.3966(7) 0.3221(5) 0.076(2) Uani 1 d .
H46A H 0.4781(7) 0.3640(7) 0.3161(5) 0.091 Uiso 1 d R
N51A N 0.3099(6) 0.2484(5) 0.5056(4) 0.075(2) Uani 1 d .
N52A N 0.2141(5) 0.2882(5) 0.5080(4) 0.079(2) Uani 1 d .
C53A C 0.1762(8) 0.3150(8) 0.5700(6) 0.098(3) Uani 1 d .
H53A H 0.1098(8) 0.3421(8) 0.5702(6) 0.118 Uiso 1 d R
C54A C 0.2290(10) 0.3080(10) 0.6343(7) 0.123(4) Uani 1 d .
H54A H 0.2004(10) 0.3273(10) 0.6776(7) 0.147 Uiso 1 d R
C55A C 0.3268(9) 0.2686(9) 0.6314(6) 0.117(4) Uani 1 d .
H55A H 0.3650(9) 0.2595(9) 0.6734(6) 0.140 Uiso 1 d R
C56A C 0.3647(8) 0.2394(8) 0.5664(6) 0.095(3) Uani 1 d .
H56A H 0.4323(8) 0.2155(8) 0.5650(6) 0.114 Uiso 1 d R
Cu1B Cu 0.29269(8) 0.36338(7) 0.10070(6) 0.0784(4) Uani 1 d .
Cu2B Cu 0.19692(8) 0.14878(7) 0.09208(6) 0.0760(3) Uani 1 d .
N1B N 0.3556(6) 0.4962(6) 0.0953(4) 0.086(2) Uani 1 d .
C1B C 0.3921(7) 0.5739(7) 0.0852(5) 0.080(3) Uani 1 d .
C11B C 0.4355(7) 0.6708(6) 0.0721(5) 0.073(2) Uani 1 d .
C12B C 0.5094(9) 0.7127(7) 0.1193(6) 0.102(3) Uani 1 d .
H12B H 0.5288(9) 0.6785(7) 0.1599(6) 0.123 Uiso 1 d R
C13B C 0.5490(10) 0.8088(8) 0.1070(7) 0.116(4) Uani 1 d .
H13B H 0.6010(10) 0.8370(8) 0.1371(7) 0.139 Uiso 1 d R
C14B C 0.5134(12) 0.8603(8) 0.0501(8) 0.124(5) Uani 1 d .
H14B H 0.5402(12) 0.9241(8) 0.0412(8) 0.148 Uiso 1 d R
C15B C 0.4385(13) 0.8188(10) 0.0033(7) 0.139(5) Uani 1 d .
H15B H 0.4111(13) 0.8566(10) -0.0334(7) 0.166 Uiso 1 d R
C16B C 0.4025(9) 0.7221(8) 0.0148(6) 0.116(4) Uani 1 d .
H16B H 0.3553(9) 0.6922(8) -0.0182(6) 0.140 Uiso 1 d R
N2B N 0.1532(6) 0.0096(6) 0.0786(4) 0.090(2) Uani 1 d .
C2B C 0.1392(7) -0.0748(7) 0.0673(5) 0.076(2) Uani 1 d .
C21B C 0.1230(7) -0.1830(6) 0.0557(5) 0.077(2) Uani 1 d .
C22B C 0.1239(10) -0.2283(8) -0.0085(6) 0.120(4) Uani 1 d .
H22B H 0.1359(10) -0.1901(8) -0.0479(6) 0.144 Uiso 1 d R
C23B C 0.1095(11) -0.3336(9) -0.0177(7) 0.138(5) Uani 1 d .
H23B H 0.1126(11) -0.3676(9) -0.0620(7) 0.165 Uiso 1 d R
C24B C 0.0921(11) -0.3859(9) 0.0389(10) 0.141(5) Uani 1 d .
H24B H 0.0770(11) -0.4549(9) 0.0319(10) 0.169 Uiso 1 d R
C25B C 0.0921(20) -0.3404(11) 0.1030(11) 0.258(13) Uani 1 d .
H25B H 0.0808(20) -0.3811(11) 0.1412(11) 0.309 Uiso 1 d R
C26B C 0.1045(14) -0.2392(8) 0.1115(7) 0.184(8) Uani 1 d .
H26B H 0.1047(14) -0.2069(8) 0.1565(7) 0.221 Uiso 1 d R
N31B N 0.1565(5) 0.3483(5) 0.1559(4) 0.068(2) Uani 1 d .
N32B N 0.1146(5) 0.2530(4) 0.1493(4) 0.067(2) Uani 1 d .
C33B C 0.0232(7) 0.2375(7) 0.1775(5) 0.075(2) Uani 1 d .
H33B H -0.0054(7) 0.1725(7) 0.1735(5) 0.090 Uiso 1 d R
C34B C -0.0317(7) 0.3136(8) 0.2119(5) 0.088(3) Uani 1 d .
H34B H -0.0965(7) 0.3018(8) 0.2300(5) 0.105 Uiso 1 d R
C35B C 0.0105(7) 0.4072(8) 0.2193(5) 0.083(3) Uani 1 d .
H35B H -0.0222(7) 0.4608(8) 0.2433(5) 0.100 Uiso 1 d R
C36B C 0.1059(7) 0.4207(7) 0.1902(5) 0.078(2) Uani 1 d .
H36B H 0.1356(7) 0.4853(7) 0.1950(5) 0.093 Uiso 1 d R
N41B N 0.3854(5) 0.2506(5) 0.1389(4) 0.070(2) Uani 1 d .
N42B N 0.3434(5) 0.1566(5) 0.1383(4) 0.070(2) Uani 1 d .
C43B C 0.3967(8) 0.0800(7) 0.1636(5) 0.081(3) Uani 1 d .
H43B H 0.3650(8) 0.0163(7) 0.1620(5) 0.097 Uiso 1 d R
C44B C 0.4963(8) 0.0909(8) 0.1921(5) 0.095(3) Uani 1 d .
H44B H 0.5327(8) 0.0355(8) 0.2091(5) 0.114 Uiso 1 d R
C45B C 0.5397(7) 0.1843(8) 0.1923(5) 0.092(3) Uani 1 d .
H45B H 0.6061(7) 0.1969(8) 0.2112(5) 0.111 Uiso 1 d R
C46B C 0.4795(7) 0.2625(6) 0.1654(5) 0.084(3) Uani 1 d .
H46B H 0.5080(7) 0.3276(6) 0.1665(5) 0.101 Uiso 1 d R
N51B N 0.2411(6) 0.3146(5) -0.0001(4) 0.079(2) Uani 1 d .
N52B N 0.2032(6) 0.2184(5) -0.0028(4) 0.081(2) Uani 1 d .
C53B C 0.1663(8) 0.1792(8) -0.0639(6) 0.101(3) Uani 1 d .
H53B H 0.1386(8) 0.1138(8) -0.0645(6) 0.122 Uiso 1 d R
C54B C 0.1641(12) 0.2305(10) -0.1261(6) 0.146(5) Uani 1 d .
H54B H 0.1366(12) 0.2006(10) -0.1683(6) 0.176 Uiso 1 d R
C55B C 0.2008(11) 0.3277(10) -0.1241(6) 0.136(5) Uani 1 d .
H55B H 0.2026(11) 0.3663(10) -0.1644(6) 0.164 Uiso 1 d R
C56B C 0.2410(9) 0.3662(7) -0.0588(6) 0.102(3) Uani 1 d .
H56B H 0.2693(9) 0.4314(7) -0.0558(6) 0.122 Uiso 1 d R
B1 B 0.6902(11) 0.4532(9) 0.2123(7) 0.086(3) Uani 1 d .
F11 F 0.6871(11) 0.4337(8) 0.1459(5) 0.275(7) Uani 1 d .
F12 F 0.7806(6) 0.4884(6) 0.2335(5) 0.181(3) Uani 1 d .
F13 F 0.6559(6) 0.3795(5) 0.2512(4) 0.153(3) Uani 1 d .
F14 F 0.6312(8) 0.5297(9) 0.2213(8) 0.289(8) Uani 1 d .
B2 B 0.0431(11) 0.7074(13) 0.3083(9) 0.106(4) Uani 1 d .
F21 F 0.0445(8) 0.7667(8) 0.3703(6) 0.215(4) Uani 1 d .
F22 F -0.0255(7) 0.7559(10) 0.2747(5) 0.251(6) Uani 1 d .
F23 F 0.1341(5) 0.7029(7) 0.2828(4) 0.182(4) Uani 1 d .
F24 F 0.0134(6) 0.6223(6) 0.3355(6) 0.208(5) Uani 1 d .
B3 B 0.4252(12) -0.1758(10) 0.2955(8) 0.098(4) Uani 1 d .
F31 F 0.3910(9) -0.1540(7) 0.3579(4) 0.235(6) Uani 1 d .
F32 F 0.4541(5) -0.2716(4) 0.2890(4) 0.138(2) Uani 1 d .
F33 F 0.3593(5) -0.1455(5) 0.2424(4) 0.138(2) Uani 1 d .
F34 F 0.5086(7) -0.1158(6) 0.2860(5) 0.202(4) Uani 1 d .
B4 B -0.1970(13) 0.0464(11) 0.1758(10) 0.115(5) Uani 1 d .
F41 F -0.2591(7) -0.0217(6) 0.1967(4) 0.183(4) Uani 1 d .
F42 F -0.1951(6) 0.1294(6) 0.2166(5) 0.197(4) Uani 1 d .
F43 F -0.1052(5) 0.0175(5) 0.1583(6) 0.190(4) Uani 1 d .
F44 F -0.2413(10) 0.0665(11) 0.1122(6) 0.279(7) Uani 1 d .

loop_
_atom_type_symbol
_atom_type_description
_atom_type_scat_dispersion_real
_atom_type_scat_dispersion_imag
_atom_type_scat_source
C C 0.0033 0.0016 'International Tables Vol C Tables 4.2.6.8 and 6.1.1.4'
H H 0.0000 0.0000 'International Tables Vol C Tables 4.2.6.8 and 6.1.1.4'
B B 0.0013 0.0007 'International Tables Vol C Tables 4.2.6.8 and 6.1.1.4'
N N 0.0061 0.0033 'International Tables Vol C Tables 4.2.6.8 and 6.1.1.4'
F F 0.0171 0.0103 'International Tables Vol C Tables 4.2.6.8 and 6.1.1.4'
Cu Cu 0.3201 1.2651 'International Tables Vol C Tables 4.2.6.8 and 6.1.1.4'

loop_
_exptl_crystal_face_index_h
_exptl_crystal_face_index_k
_exptl_crystal_face_index_l
_exptl_crystal_face_perp_dist
1 1 0 0.150
-1 -1 0 0.150
1 -1 0 0.130
-1 1 0 0.130
0 0 1 0.325
0 0 -1 0.325

loop_
_geom_angle_atom_site_label_1
_geom_angle_atom_site_label_2
_geom_angle_atom_site_label_3
_geom_angle
N1A Cu1A N51A 110.5(3)
N1A Cu1A N31A 115.5(3)
N51A Cu1A N31A 105.9(3)
N1A Cu1A N41A 119.7(3)
N51A Cu1A N41A 102.5(3)
N31A Cu1A N41A 101.2(3)
N2A Cu2A N42A 124.6(3)
N2A Cu2A N52A 109.5(3)
N42A Cu2A N52A 101.5(3)
N2A Cu2A N32A 109.5(3)
N42A Cu2A N32A 105.3(3)
N52A Cu2A N32A 104.5(3)
C1A N1A Cu1A 175.9(8)
N1A C1A C11A 178.8(9)
C12A C11A C16A 119.6(8)
C12A C11A C1A 119.5(9)
C16A C11A C1A 121.0(8)
C11A C12A C13A 119.2(9)
C14A C13A C12A 121.0(10)
C13A C14A C15A 120.4(10)
C14A C15A C16A 120.2(10)
C15A C16A C11A 119.5(9)
C2A N2A Cu2A 170.3(8)
N2A C2A C21A 178.1(10)
C22A C21A C26A 119.5(8)
C22A C21A C2A 122.0(8)
C26A C21A C2A 118.5(9)
C21A C22A C23A 120.4(9)
C24A C23A C22A 119.0(10)
C25A C24A C23A 121.1(11)
C24A C25A C26A 120.7(11)
C21A C26A C25A 119.2(10)
C36A N31A N32A 118.9(7)
C36A N31A Cu1A 125.4(6)
N32A N31A Cu1A 115.5(5)
C33A N32A N31A 118.1(7)
C33A N32A Cu2A 127.9(6)
N31A N32A Cu2A 114.1(5)
N32A C33A C34A 123.9(9)
C35A C34A C33A 118.6(9)
C34A C35A C36A 115.6(9)
N31A C36A C35A 124.8(9)
C46A N41A N42A 119.5(7)
C46A N41A Cu1A 126.0(6)
N42A N41A Cu1A 114.3(5)
C43A N42A N41A 118.4(7)
C43A N42A Cu2A 126.2(6)
N41A N42A Cu2A 115.3(5)
N42A C43A C44A 123.3(8)
C45A C44A C43A 117.2(8)
C44A C45A C46A 118.1(8)
N41A C46A C45A 123.6(8)
C56A N51A N52A 118.9(8)
C56A N51A Cu1A 126.5(6)
N52A N51A Cu1A 114.6(6)
C53A N52A N51A 119.3(8)
C53A N52A Cu2A 125.1(7)
N51A N52A Cu2A 115.4(6)
N52A C53A C54A 124.4(10)
C55A C54A C53A 115.9(11)
C54A C55A C56A 119.0(11)
N51A C56A C55A 122.4(10)
N1B Cu1B N41B 116.4(3)
N1B Cu1B N51B 108.7(3)
N41B Cu1B N51B 106.8(3)
N1B Cu1B N31B 119.6(3)
N41B Cu1B N31B 103.6(3)
N51B Cu1B N31B 99.9(3)
N2B Cu2B N32B 122.1(3)
N2B Cu2B N52B 111.4(3)
N32B Cu2B N52B 100.5(3)
N2B Cu2B N42B 110.4(3)
N32B Cu2B N42B 104.4(3)
N52B Cu2B N42B 106.9(3)
C1B N1B Cu1B 173.6(8)
N1B C1B C11B 178.9(10)
C16B C11B C12B 120.5(9)
C16B C11B C1B 120.1(10)
C12B C11B C1B 119.4(9)
C11B C12B C13B 118.9(10)
C14B C13B C12B 119.9(12)
C13B C14B C15B 121.2(11)
C16B C15B C14B 118.3(12)
C11B C16B C15B 121.2(12)
C2B N2B Cu2B 171.4(8)
N2B C2B C21B 177.7(10)
C22B C21B C26B 118.8(9)
C22B C21B C2B 122.3(9)
C26B C21B C2B 118.9(10)
C21B C22B C23B 120.8(11)
C24B C23B C22B 118.2(12)
C23B C24B C25B 120.7(12)
C24B C25B C26B 120.9(15)
C21B C26B C25B 120.5(13)
C36B N31B N32B 119.1(7)
C36B N31B Cu1B 127.2(6)
N32B N31B Cu1B 113.5(5)
C33B N32B N31B 118.3(7)
C33B N32B Cu2B 126.1(6)
N31B N32B Cu2B 115.6(5)
N32B C33B C34B 123.1(8)
C35B C34B C33B 118.5(9)
C34B C35B C36B 117.1(9)
N31B C36B C35B 123.9(8)
C46B N41B N42B 117.9(7)
C46B N41B Cu1B 125.8(6)
N42B N41B Cu1B 116.3(5)
C43B N42B N41B 120.3(7)
C43B N42B Cu2B 126.2(6)
N41B N42B Cu2B 113.4(5)
N42B C43B C44B 122.8(8)
C45B C44B C43B 117.5(9)
C44B C45B C46B 117.2(9)
N41B C46B C45B 124.3(8)
C56B N51B N52B 119.4(8)
C56B N51B Cu1B 127.5(7)
N52B N51B Cu1B 113.1(5)
C53B N52B N51B 118.9(8)
C53B N52B Cu2B 124.6(7)
N51B N52B Cu2B 116.3(6)
N52B C53B C54B 123.6(10)
C55B C54B C53B 118.2(11)
C54B C55B C56B 116.7(11)
N51B C56B C55B 123.2(10)
F11 B1 F14 104.9(13)
F11 B1 F12 110.8(13)
F14 B1 F12 103.2(12)
F11 B1 F13 115.1(11)
F14 B1 F13 107.9(12)
F12 B1 F13 113.8(11)
F22 B2 F23 117.9(14)
F22 B2 F24 116.3(14)
F23 B2 F24 113.6(12)
F22 B2 F21 97.7(13)
F23 B2 F21 110.2(14)
F24 B2 F21 97.3(13)
F31 B3 F32 111.5(12)
F31 B3 F34 108.1(13)
F32 B3 F34 108.4(12)
F31 B3 F33 112.4(12)
F32 B3 F33 114.4(12)
F34 B3 F33 101.2(11)
F41 B4 F43 117.6(13)
F41 B4 F42 113.2(14)
F43 B4 F42 112.2(13)
F41 B4 F44 100.7(15)
F43 B4 F44 102.1(14)
F42 B4 F44 109.3(14)

loop_
_geom_bond_atom_site_label_1
_geom_bond_atom_site_label_2
_geom_bond_distance
Cu1A N1A 1.931(8)
Cu1A N51A 2.054(7)
Cu1A N31A 2.056(6)
Cu1A N41A 2.065(7)
Cu2A N2A 1.921(8)
Cu2A N42A 2.023(6)
Cu2A N52A 2.046(8)
Cu2A N32A 2.059(7)
N1A C1A 1.134(9)
C1A C11A 1.444(12)
C11A C12A 1.369(11)
C11A C16A 1.386(12)
C12A C13A 1.388(12)
C13A C14A 1.336(14)
C14A C15A 1.361(14)
C15A C16A 1.376(13)
N2A C2A 1.139(10)
C2A C21A 1.432(12)
C21A C22A 1.366(11)
C21A C26A 1.377(12)
C22A C23A 1.388(12)
C23A C24A 1.350(14)
C24A C25A 1.346(15)
C25A C26A 1.377(13)
N31A C36A 1.315(10)
N31A N32A 1.352(8)
N32A C33A 1.323(10)
C33A C34A 1.363(12)
C34A C35A 1.361(12)
C35A C36A 1.379(12)
N41A C46A 1.314(10)
N41A N42A 1.354(8)
N42A C43A 1.328(9)
C43A C44A 1.399(11)
C44A C45A 1.345(11)
C45A C46A 1.380(11)
N51A C56A 1.335(11)
N51A N52A 1.346(9)
N52A C53A 1.313(11)
C53A C54A 1.376(14)
C54A C55A 1.368(14)
C55A C56A 1.372(13)
Cu1B N1B 1.933(7)
Cu1B N41B 2.047(7)
Cu1B N51B 2.065(7)
Cu1B N31B 2.087(7)
Cu2B N2B 1.917(8)
Cu2B N32B 2.029(7)
Cu2B N52B 2.043(7)
Cu2B N42B 2.059(7)
N1B C1B 1.149(10)
C1B C11B 1.425(12)
C11B C16B 1.353(12)
C11B C12B 1.380(13)
C12B C13B 1.393(13)
C13B C14B 1.36(2)
C14B C15B 1.38(2)
C15B C16B 1.380(14)
N2B C2B 1.134(9)
C2B C21B 1.443(12)
C21B C22B 1.322(12)
C21B C26B 1.336(13)
C22B C23B 1.399(14)
C23B C24B 1.32(2)
C24B C25B 1.32(2)
C25B C26B 1.34(2)
N31B C36B 1.313(10)
N31B N32B 1.362(8)
N32B C33B 1.330(10)
C33B C34B 1.378(12)
C34B C35B 1.345(12)
C35B C36B 1.381(12)
N41B C46B 1.306(10)
N41B N42B 1.347(8)
N42B C43B 1.318(10)
C43B C44B 1.384(12)
C44B C45B 1.348(12)
C45B C46B 1.392(12)
N51B C56B 1.319(11)
N51B N52B 1.353(9)
N52B C53B 1.313(11)
C53B C54B 1.373(13)
C54B C55B 1.361(14)
C55B C56B 1.392(14)
B1 F11 1.263(14)
B1 F14 1.271(14)
B1 F12 1.301(13)
B1 F13 1.323(12)
B2 F22 1.262(14)
B2 F23 1.285(14)
B2 F24 1.313(15)
B2 F21 1.37(2)
B3 F31 1.287(14)
B3 F32 1.316(13)
B3 F34 1.356(15)
B3 F33 1.364(14)
B4 F41 1.284(14)
B4 F43 1.30(2)
B4 F42 1.31(2)
B4 F44 1.35(2)
